data_2311576
loop_
_publ_author_name
'Yesilyurt, Fatma'
'Aydin, Abdullah'
'Gul, Halise Inci'
'Akkurt, Mehmet'
'Ozcelik, Nefise Dilek'

_publ_section_title
;
 Crystal structure and theoretical study of
 (2<i>E</i>)-1-[4-hy-droxy-3-(morpholin-4-ylmeth-yl)phen-yl]-3-(thio-phen-2-yl)prop-2-en-1-one.
;
_journal_coeditor_code RZ5238
_journal_issue 'Pt 7'
_journal_name_full 'Acta crystallographica. Section E, Crystallographic communications'
_journal_page_first 960
_journal_page_last 963
_journal_paper_doi 10.1107/S2056989018008459
_journal_volume 74
_journal_year 2018
_chemical_formula_iupac 'C18 H19 N O3 S'
_chemical_formula_moiety 'C18 H19 N O3 S'
_chemical_formula_sum 'C18 H19 N O3 S'
_chemical_formula_weight 329.40
_chemical_name_systematic (2<i>E</i>)-1-[4-Hydroxy-3-(morpholin-4-ylmethyl)phenyl]-3-(thiophen-2-yl)prop-2-en-1-one
_space_group_crystal_system monoclinic
_space_group_IT_number 14
_space_group_name_Hall '-P 2yn'
_space_group_name_H-M_alt 'P 1 21/n 1'
_atom_sites_solution_hydrogens mixed
_audit_creation_method SHELXL-2018/1
_cell_angle_alpha 90
_cell_angle_beta 96.788(3)
_cell_angle_gamma 90
_cell_formula_units_Z 4
_cell_length_a 9.4939(5)
_cell_length_b 18.5548(10)
_cell_length_c 9.5068(5)
_cell_measurement_reflns_used 9868
_cell_measurement_temperature 293(2)
_cell_measurement_theta_max 28.4
_cell_measurement_theta_min 2.2
_cell_volume 1662.95(15)
_computing_cell_refinement
;
SAINT (Bruker, 2007)
;
_computing_data_collection
;
APEX2 (Bruker, 2007)
;
_computing_data_reduction
;
SAINT (Bruker, 2007)
;
_computing_molecular_graphics
;
ORTEP-3 for Windows (Farrugia, 2012)
;
_computing_publication_material
;
PLATON (Spek, 2009)
;
_computing_structure_refinement
;
SHELXL2014 (Sheldrick, 2008)
;
_computing_structure_solution
;
SHELXS2014 (Sheldrick, 2008)
;
_diffrn_ambient_temperature 293(2)
_diffrn_measured_fraction_theta_full 0.995
_diffrn_measured_fraction_theta_max 0.994
_diffrn_measurement_device_type 'Bruker APEXII CCD'
_diffrn_measurement_method '\f and \w scans'
_diffrn_radiation_monochromator graphite
_diffrn_radiation_type MoK\a
_diffrn_radiation_wavelength 0.71073
_diffrn_reflns_av_R_equivalents 0.0332
_diffrn_reflns_limit_h_max 12
_diffrn_reflns_limit_h_min -12
_diffrn_reflns_limit_k_max 24
_diffrn_reflns_limit_k_min -24
_diffrn_reflns_limit_l_max 12
_diffrn_reflns_limit_l_min -12
_diffrn_reflns_number 33902
_diffrn_reflns_theta_full 25.242
_diffrn_reflns_theta_max 28.451
_diffrn_reflns_theta_min 2.195
_diffrn_standards_number 0
_exptl_absorpt_coefficient_mu 0.209
_exptl_absorpt_correction_T_max 0.905
_exptl_absorpt_correction_T_min 0.882
_exptl_absorpt_correction_type multi-scan
_exptl_absorpt_process_details
;
(SADABS; Bruker, 2007)
;
_exptl_crystal_colour colourless
_exptl_crystal_density_diffrn 1.316
_exptl_crystal_description prism
_exptl_crystal_F_000 696
_exptl_crystal_size_max 0.808
_exptl_crystal_size_mid 0.500
_exptl_crystal_size_min 0.478
_refine_diff_density_max 0.321
_refine_diff_density_min -0.251
_refine_ls_extinction_method none
_refine_ls_goodness_of_fit_ref 1.031
_refine_ls_hydrogen_treatment mixed
_refine_ls_matrix_type full
_refine_ls_number_parameters 211
_refine_ls_number_reflns 4168
_refine_ls_number_restraints 1
_refine_ls_restrained_S_all 1.031
_refine_ls_R_factor_all 0.0609
_refine_ls_R_factor_gt 0.0495
_refine_ls_shift/su_max 0.000
_refine_ls_shift/su_mean 0.000
_refine_ls_structure_factor_coef Fsqd
_refine_ls_weighting_details 'w=1/[\s^2^(Fo^2^)+(0.0679P)^2^+0.4859P] where P=(Fo^2^+2Fc^2^)/3'
_refine_ls_weighting_scheme calc
_refine_ls_wR_factor_gt 0.1274
_refine_ls_wR_factor_ref 0.1379
_reflns_number_gt 3373
_reflns_number_total 4168
_reflns_threshold_expression 'I > 2\s(I)'
_cod_data_source_file rz5238sup1.cif
_cod_data_source_block I
_cod_original_sg_symbol_H-M 'P 21/n'
_cod_database_code 2311576
_shelx_space_group_comment
;
The symmetry employed for this shelxl refinement is uniquely defined
by the following loop, which should always be used as a source of
symmetry information in preference to the above space-group names.
They are only intended as comments.
;
_shelx_estimated_absorpt_t_min 0.849
_shelx_estimated_absorpt_t_max 0.907

loop_
_space_group_symop_operation_xyz
'x, y, z'
'-x+1/2, y+1/2, -z+1/2'
'-x, -y, -z'
'x-1/2, -y-1/2, z-1/2'

loop_
_atom_site_type_symbol
_atom_site_label
_atom_site_fract_x
_atom_site_fract_y
_atom_site_fract_z
_atom_site_U_iso_or_equiv
_atom_site_adp_type
_atom_site_calc_flag
_atom_site_occupancy
C C1 0.3316(2) -0.02309(12) 0.2121(3) 0.0720(6) Uani d 1
H H1 0.235465 -0.019863 0.221873 0.086 Uiso calc 1
C C2 0.3860(2) -0.06817(11) 0.1231(2) 0.0623(5) Uani d 1
H H2 0.331381 -0.099790 0.063433 0.075 Uiso calc 1
C C3 0.53423(18) -0.06285(9) 0.12897(19) 0.0522(4) Uani d 1
H H3 0.587701 -0.090438 0.073164 0.063 Uiso calc 1
C C4 0.59198(16) -0.01301(8) 0.22504(17) 0.0441(3) Uani d 1
C C5 0.74016(16) 0.00373(8) 0.25820(17) 0.0447(3) Uani d 1
H H5 0.802258 -0.022598 0.209531 0.054 Uiso calc 1
C C6 0.79903(17) 0.05204(9) 0.34953(18) 0.0465(4) Uani d 1
H H6 0.741687 0.080254 0.400249 0.056 Uiso calc 1
C C7 0.95402(16) 0.06168(8) 0.37183(17) 0.0433(3) Uani d 1
C C8 1.01520(15) 0.12698(8) 0.44638(15) 0.0398(3) Uani d 1
C C9 0.93436(16) 0.18710(8) 0.47309(16) 0.0435(3) Uani d 1
H H9 0.836671 0.186378 0.448048 0.052 Uiso calc 1
C C10 0.99807(17) 0.24766(8) 0.53638(17) 0.0456(3) Uani d 1
H H10 0.943157 0.287658 0.552522 0.055 Uiso calc 1
C C11 1.14360(16) 0.24932(8) 0.57615(15) 0.0410(3) Uani d 1
C C12 1.22777(15) 0.18990(8) 0.54966(15) 0.0390(3) Uani d 1
C C13 1.16227(15) 0.13017(8) 0.48509(15) 0.0397(3) Uani d 1
H H13 1.217489 0.090658 0.466589 0.048 Uiso calc 1
C C14 1.38542(17) 0.19118(9) 0.59817(18) 0.0473(4) Uani d 1
H H14A 1.401057 0.181264 0.698985 0.057 Uiso calc 1
H H14B 1.431423 0.153440 0.549728 0.057 Uiso calc 1
C C15 1.45567(19) 0.27260(10) 0.41787(17) 0.0533(4) Uani d 1
H H15A 1.360309 0.272216 0.368303 0.064 Uiso calc 1
H H15B 1.508851 0.233930 0.380183 0.064 Uiso calc 1
C C16 1.5255(2) 0.34382(12) 0.3944(2) 0.0645(5) Uani d 1
H H16A 1.529884 0.350654 0.293866 0.077 Uiso calc 1
H H16B 1.468902 0.382512 0.427116 0.077 Uiso calc 1
C C17 1.65806(19) 0.33755(12) 0.6150(2) 0.0603(5) Uani d 1
H H17A 1.601485 0.375827 0.649325 0.072 Uiso calc 1
H H17B 1.752902 0.340669 0.665265 0.072 Uiso calc 1
C C18 1.59421(16) 0.26603(10) 0.64480(18) 0.0507(4) Uani d 1
H H18A 1.652343 0.227514 0.613763 0.061 Uiso calc 1
H H18B 1.591062 0.260745 0.745894 0.061 Uiso calc 1
N N1 1.45003(13) 0.26102(7) 0.56999(13) 0.0425(3) Uani d 1
O O1 1.03248(13) 0.01683(7) 0.32762(15) 0.0605(3) Uani d 1
O O2 1.20139(14) 0.30917(7) 0.64087(14) 0.0548(3) Uani d 1
O O3 1.66467(14) 0.34704(8) 0.46745(15) 0.0686(4) Uani d 1
S S1 0.45988(5) 0.02779(3) 0.30547(7) 0.0781(2) Uani d 1
H H1O 1.2875(19) 0.3090(18) 0.633(3) 0.117 Uiso d 1

loop_
_atom_site_aniso_label
_atom_site_aniso_U_11
_atom_site_aniso_U_22
_atom_site_aniso_U_33
_atom_site_aniso_U_12
_atom_site_aniso_U_13
_atom_site_aniso_U_23
C1 0.0407(9) 0.0815(14) 0.0932(15) 0.0020(9) 0.0062(9) -0.0139(12)
C2 0.0505(10) 0.0600(11) 0.0743(13) -0.0078(8) -0.0017(9) -0.0083(9)
C3 0.0508(9) 0.0475(9) 0.0585(10) 0.0007(7) 0.0072(7) -0.0053(7)
C4 0.0416(8) 0.0406(8) 0.0499(8) 0.0049(6) 0.0046(6) 0.0006(6)
C5 0.0417(8) 0.0414(7) 0.0515(8) 0.0031(6) 0.0073(6) 0.0028(6)
C6 0.0419(8) 0.0443(8) 0.0538(9) 0.0012(6) 0.0084(7) -0.0019(7)
C7 0.0426(8) 0.0413(8) 0.0470(8) -0.0013(6) 0.0094(6) 0.0031(6)
C8 0.0394(7) 0.0408(7) 0.0405(7) -0.0009(6) 0.0098(6) 0.0044(6)
C9 0.0370(7) 0.0476(8) 0.0472(8) 0.0017(6) 0.0102(6) 0.0029(6)
C10 0.0451(8) 0.0430(8) 0.0505(9) 0.0060(6) 0.0132(7) -0.0018(6)
C11 0.0468(8) 0.0414(7) 0.0359(7) -0.0002(6) 0.0086(6) 0.0015(6)
C12 0.0388(7) 0.0417(7) 0.0367(7) 0.0007(6) 0.0052(6) 0.0066(6)
C13 0.0401(7) 0.0372(7) 0.0427(7) 0.0034(6) 0.0090(6) 0.0049(6)
C14 0.0427(8) 0.0468(8) 0.0509(9) 0.0011(6) -0.0012(6) 0.0040(7)
C15 0.0532(9) 0.0672(11) 0.0389(8) -0.0119(8) 0.0035(7) -0.0032(7)
C16 0.0651(11) 0.0769(13) 0.0532(10) -0.0191(10) 0.0138(8) 0.0029(9)
C17 0.0433(9) 0.0802(13) 0.0587(10) -0.0145(8) 0.0114(7) -0.0211(9)
C18 0.0379(8) 0.0673(11) 0.0461(8) 0.0016(7) 0.0016(6) -0.0121(7)
N1 0.0376(6) 0.0507(7) 0.0388(6) -0.0043(5) 0.0032(5) -0.0020(5)
O1 0.0456(6) 0.0539(7) 0.0837(9) 0.0002(5) 0.0151(6) -0.0174(6)
O2 0.0554(7) 0.0482(6) 0.0605(7) -0.0024(5) 0.0059(6) -0.0127(5)
O3 0.0540(7) 0.0911(10) 0.0646(8) -0.0251(7) 0.0234(6) -0.0133(7)
S1 0.0495(3) 0.0889(4) 0.0965(4) 0.0074(2) 0.0111(3) -0.0427(3)

loop_
_atom_type_symbol
_atom_type_description
_atom_type_scat_dispersion_real
_atom_type_scat_dispersion_imag
_atom_type_scat_source
C C 0.0033 0.0016 'International Tables Vol C Tables 4.2.6.8 and 6.1.1.4'
H H 0.0000 0.0000 'International Tables Vol C Tables 4.2.6.8 and 6.1.1.4'
N N 0.0061 0.0033 'International Tables Vol C Tables 4.2.6.8 and 6.1.1.4'
O O 0.0106 0.0060 'International Tables Vol C Tables 4.2.6.8 and 6.1.1.4'
S S 0.1246 0.1234 'International Tables Vol C Tables 4.2.6.8 and 6.1.1.4'

loop_
_geom_angle_atom_site_label_1
_geom_angle_atom_site_label_2
_geom_angle_atom_site_label_3
_geom_angle
C2 C1 S1 111.75(15)
C2 C1 H1 124.1
S1 C1 H1 124.1
C1 C2 C3 113.02(18)
C1 C2 H2 123.5
C3 C2 H2 123.5
C4 C3 C2 113.24(16)
C4 C3 H3 123.4
C2 C3 H3 123.4
C3 C4 C5 126.63(15)
C3 C4 S1 109.79(12)
C5 C4 S1 123.58(12)
C6 C5 C4 127.99(15)
C6 C5 H5 116.0
C4 C5 H5 116.0
C5 C6 C7 120.90(15)
C5 C6 H6 119.6
C7 C6 H6 119.6
O1 C7 C6 120.42(14)
O1 C7 C8 119.90(14)
C6 C7 C8 119.67(13)
C9 C8 C13 118.09(14)
C9 C8 C7 123.12(14)
C13 C8 C7 118.69(13)
C10 C9 C8 120.57(14)
C10 C9 H9 119.7
C8 C9 H9 119.7
C9 C10 C11 120.48(14)
C9 C10 H10 119.8
C11 C10 H10 119.8
O2 C11 C10 118.59(14)
O2 C11 C12 121.18(14)
C10 C11 C12 120.23(14)
C13 C12 C11 118.39(13)
C13 C12 C14 121.74(13)
C11 C12 C14 119.80(13)
C12 C13 C8 122.22(13)
C12 C13 H13 118.9
C8 C13 H13 118.9
N1 C14 C12 112.14(12)
N1 C14 H14A 109.2
C12 C14 H14A 109.2
N1 C14 H14B 109.2
C12 C14 H14B 109.2
H14A C14 H14B 107.9
N1 C15 C16 109.98(14)
N1 C15 H15A 109.7
C16 C15 H15A 109.7
N1 C15 H15B 109.7
C16 C15 H15B 109.7
H15A C15 H15B 108.2
O3 C16 C15 111.42(17)
O3 C16 H16A 109.3
C15 C16 H16A 109.3
O3 C16 H16B 109.3
C15 C16 H16B 109.3
H16A C16 H16B 108.0
O3 C17 C18 111.22(14)
O3 C17 H17A 109.4
C18 C17 H17A 109.4
O3 C17 H17B 109.4
C18 C17 H17B 109.4
H17A C17 H17B 108.0
N1 C18 C17 109.80(15)
N1 C18 H18A 109.7
C17 C18 H18A 109.7
N1 C18 H18B 109.7
C17 C18 H18B 109.7
H18A C18 H18B 108.2
C18 N1 C15 109.09(13)
C18 N1 C14 110.61(13)
C15 N1 C14 111.86(13)
C11 O2 H1O 108(2)
C16 O3 C17 109.29(13)
C1 S1 C4 92.20(9)

loop_
_geom_bond_atom_site_label_1
_geom_bond_atom_site_label_2
_geom_bond_distance
C1 C2 1.336(3)
C1 S1 1.705(2)
C1 H1 0.9300
C2 C3 1.406(2)
C2 H2 0.9300
C3 C4 1.368(2)
C3 H3 0.9300
C4 C5 1.439(2)
C4 S1 1.7197(16)
C5 C6 1.325(2)
C5 H5 0.9300
C6 C7 1.473(2)
C6 H6 0.9300
C7 O1 1.2239(19)
C7 C8 1.487(2)
C8 C9 1.394(2)
C8 C13 1.403(2)
C9 C10 1.380(2)
C9 H9 0.9300
C10 C11 1.389(2)
C10 H10 0.9300
C11 O2 1.3538(19)
C11 C12 1.402(2)
C12 C13 1.379(2)
C12 C14 1.513(2)
C13 H13 0.9300
C14 N1 1.472(2)
C14 H14A 0.9700
C14 H14B 0.9700
C15 N1 1.469(2)
C15 C16 1.507(3)
C15 H15A 0.9700
C15 H15B 0.9700
C16 O3 1.419(2)
C16 H16A 0.9700
C16 H16B 0.9700
C17 O3 1.422(2)
C17 C18 1.500(3)
C17 H17A 0.9700
C17 H17B 0.9700
C18 N1 1.4691(19)
C18 H18A 0.9700
C18 H18B 0.9700
O2 H1O 0.830(18)

loop_
_geom_hbond_atom_site_label_D
_geom_hbond_atom_site_label_H
_geom_hbond_atom_site_label_A
_geom_hbond_site_symmetry_A
_geom_hbond_distance_DH
_geom_hbond_distance_HA
_geom_hbond_distance_DA
_geom_hbond_angle_DHA
_geom_hbond_publ_flag
O2 H1O N1 . 0.830(18) 1.94(2) 2.6834(18) 149(3) yes
C1 H1 O1 1_455 0.93 2.38 3.249(2) 156 yes
C2 H2 O2 2_645 0.93 2.57 3.417(2) 152 yes
C5 H5 O1 . 0.93 2.45 2.786(2) 101 no
C16 H16A Cg1 4_665 0.97 2.88 3.789(2) 157 yes
C18 H18B Cg1 4_666 0.97 2.70 3.6010(18) 154 yes

loop_
_geom_torsion_atom_site_label_1
_geom_torsion_atom_site_label_2
_geom_torsion_atom_site_label_3
_geom_torsion_atom_site_label_4
_geom_torsion
S1 C1 C2 C3 0.3(3)
C1 C2 C3 C4 0.4(3)
C2 C3 C4 C5 178.40(16)
C2 C3 C4 S1 -0.9(2)
C3 C4 C5 C6 179.33(18)
S1 C4 C5 C6 -1.5(3)
C4 C5 C6 C7 179.26(15)
C5 C6 C7 O1 -13.9(3)
C5 C6 C7 C8 165.08(15)
O1 C7 C8 C9 166.04(15)
C6 C7 C8 C9 -12.9(2)
O1 C7 C8 C13 -10.4(2)
C6 C7 C8 C13 170.68(14)
C13 C8 C9 C10 -0.3(2)
C7 C8 C9 C10 -176.70(14)
C8 C9 C10 C11 -0.8(2)
C9 C10 C11 O2 -178.50(14)
C9 C10 C11 C12 1.3(2)
O2 C11 C12 C13 179.13(13)
C10 C11 C12 C13 -0.7(2)
O2 C11 C12 C14 2.0(2)
C10 C11 C12 C14 -177.78(14)
C11 C12 C13 C8 -0.4(2)
C14 C12 C13 C8 176.60(13)
C9 C8 C13 C12 0.9(2)
C7 C8 C13 C12 177.50(13)
C13 C12 C14 N1 140.07(14)
C11 C12 C14 N1 -42.94(19)
N1 C15 C16 O3 58.3(2)
O3 C17 C18 N1 -59.52(19)
C17 C18 N1 C15 56.66(17)
C17 C18 N1 C14 -179.90(13)
C16 C15 N1 C18 -55.98(19)
C16 C15 N1 C14 -178.68(15)
C12 C14 N1 C18 167.76(13)
C12 C14 N1 C15 -70.41(17)
C15 C16 O3 C17 -59.5(2)
C18 C17 O3 C16 60.1(2)
C2 C1 S1 C4 -0.7(2)
C3 C4 S1 C1 0.90(15)
C5 C4 S1 C1 -178.40(16)
